data_7041858
loop_
_publ_author_name
'Ilichev, Vasily A.'
'Rozhkov, Anton V.'
'Rumyantcev, Roman V.'
'Fukin, Georgy K.'
'Grishin, Ivan D.'
'Dmitriev, Artem V.'
'Lypenko, Dmitry A.'
'Maltsev, Eugeny I.'
'Yablonskiy, Artem N.'
'Andreev, Boris A.'
'Bochkarev, Mikhail N.'

_publ_section_title
;
 LMCT facilitated room temperature phosphorescence and energy transfer in
 substituted thiophenolates of Gd and Yb.
;
_journal_issue 9
_journal_name_full 'Dalton transactions (Cambridge, England : 2003)'
_journal_page_first 3041
_journal_page_last 3050
_journal_paper_doi 10.1039/c6dt04519g
_journal_volume 46
_journal_year 2017
_chemical_formula_sum 'C86 H68 N6 O10 S6 Yb2'
_chemical_formula_weight 1883.90
_space_group_crystal_system monoclinic
_space_group_IT_number 14
_space_group_name_Hall '-P 2ybc'
_space_group_name_H-M_alt 'P 1 21/c 1'
_symmetry_space_group_name_Hall '-P 2ybc'
_symmetry_space_group_name_H-M 'P 1 21/c 1'
_atom_sites_solution_hydrogens geom
_atom_sites_solution_primary dual
_atom_sites_solution_secondary difmap
_audit_creation_method SHELXL-2014/7
_audit_update_record
;
2017-01-16 deposited with the CCDC.
2017-01-27 downloaded from the CCDC.
;
_cell_angle_alpha 90
_cell_angle_beta 101.251(2)
_cell_angle_gamma 90
_cell_formula_units_Z 4
_cell_length_a 16.6185(12)
_cell_length_b 20.4855(14)
_cell_length_c 24.5176(17)
_cell_measurement_reflns_used 9775
_cell_measurement_temperature 100(2)
_cell_measurement_theta_max 29.85
_cell_measurement_theta_min 2.79
_cell_volume 8186.3(10)
_computing_cell_refinement 'Bruker SAINT'
_computing_data_collection 'Bruker APEX2'
_computing_data_reduction 'Bruker SAINT'
_computing_molecular_graphics 'Bruker SHELXTL'
_computing_publication_material 'Bruker SHELXTL'
_computing_structure_refinement 'SHELXL-2014/7 (Sheldrick, 2014)'
_computing_structure_solution 'SHELXT-2014/4 (Sheldrick, 2014)'
_diffrn_ambient_temperature 100(2)
_diffrn_measured_fraction_theta_full 0.992
_diffrn_measured_fraction_theta_max 0.993
_diffrn_measurement_device_type 'Bruker D8 Quest with CMOS Detector'
_diffrn_measurement_method '\w scans'
_diffrn_radiation_monochromator graphite
_diffrn_radiation_type MoK\a
_diffrn_radiation_wavelength 0.71073
_diffrn_reflns_av_R_equivalents 0.0421
_diffrn_reflns_av_unetI/netI 0.0303
_diffrn_reflns_Laue_measured_fraction_full 0.992
_diffrn_reflns_Laue_measured_fraction_max 0.993
_diffrn_reflns_limit_h_max 20
_diffrn_reflns_limit_h_min -20
_diffrn_reflns_limit_k_max 25
_diffrn_reflns_limit_k_min -25
_diffrn_reflns_limit_l_max 30
_diffrn_reflns_limit_l_min -30
_diffrn_reflns_number 77971
_diffrn_reflns_point_group_measured_fraction_full 0.992
_diffrn_reflns_point_group_measured_fraction_max 0.993
_diffrn_reflns_theta_full 25.242
_diffrn_reflns_theta_max 26.000
_diffrn_reflns_theta_min 2.293
_diffrn_source 'microfocus tube'
_exptl_absorpt_coefficient_mu 2.485
_exptl_absorpt_correction_T_max 0.5203
_exptl_absorpt_correction_T_min 0.3650
_exptl_absorpt_correction_type multi-scan
_exptl_absorpt_process_details SADABS-2012/1
_exptl_crystal_colour orange
_exptl_crystal_density_diffrn 1.529
_exptl_crystal_description prism
_exptl_crystal_F_000 3768
_exptl_crystal_size_max 0.560
_exptl_crystal_size_mid 0.290
_exptl_crystal_size_min 0.260
_refine_diff_density_max 2.096
_refine_diff_density_min -2.392
_refine_diff_density_rms 0.162
_refine_ls_extinction_method none
_refine_ls_goodness_of_fit_ref 1.072
_refine_ls_hydrogen_treatment constr
_refine_ls_matrix_type full
_refine_ls_number_parameters 1025
_refine_ls_number_reflns 15989
_refine_ls_number_restraints 240
_refine_ls_restrained_S_all 1.226
_refine_ls_R_factor_all 0.0624
_refine_ls_R_factor_gt 0.0564
_refine_ls_shift/su_max 0.002
_refine_ls_shift/su_mean 0.000
_refine_ls_structure_factor_coef Fsqd
_refine_ls_weighting_details 'w=1/[\s^2^(Fo^2^)+(0.0244P)^2^+139.6210P] where P=(Fo^2^+2Fc^2^)/3'
_refine_ls_weighting_scheme calc
_refine_ls_wR_factor_gt 0.1241
_refine_ls_wR_factor_ref 0.1264
_reflns_Friedel_coverage 0.000
_reflns_number_gt 14580
_reflns_number_total 15989
_reflns_threshold_expression 'I > 2\s(I)'
_cod_data_source_file c6dt04519g2.cif
_cod_data_source_block ybosn
_cod_depositor_comments 'Adding full bibliography for 7041858--7041859.cif.'
_cod_database_code 7041858
_shelx_shelxl_version_number 2014/7
_shelx_space_group_comment
;
The symmetry employed for this shelxl refinement is uniquely defined
by the following loop, which should always be used as a source of
symmetry information in preference to the above space-group names.
They are only intended as comments.
;
_shelx_estimated_absorpt_t_min 0.337
_shelx_estimated_absorpt_t_max 0.564

loop_
_space_group_symop_operation_xyz
'x, y, z'
'-x, y+1/2, -z+1/2'
'-x, -y, -z'
'x, -y-1/2, z-1/2'

loop_
_atom_site_label
_atom_site_type_symbol
_atom_site_fract_x
_atom_site_fract_y
_atom_site_fract_z
_atom_site_U_iso_or_equiv
_atom_site_adp_type
_atom_site_occupancy
_atom_site_site_symmetry_order
_atom_site_calc_flag
_atom_site_refinement_flags_posn
_atom_site_refinement_flags_adp
_atom_site_refinement_flags_occupancy
_atom_site_disorder_assembly
_atom_site_disorder_group
Yb1 Yb 0.23705(2) 0.75802(2) 0.32796(2) 0.01299(8) Uani 1 1 d . . . . .
Yb2 Yb 0.26461(2) 0.53564(2) 0.33131(2) 0.01706(8) Uani 1 1 d . . . . .
S1 S 0.23325(11) 0.85898(8) 0.39472(8) 0.0232(4) Uani 1 1 d . . . . .
S2 S 0.25707(11) 0.78407(9) 0.22585(7) 0.0214(4) Uani 1 1 d . . . . .
S3 S 0.16220(10) 0.64299(8) 0.28529(7) 0.0180(3) Uani 1 1 d . . . . .
S4 S 0.34430(10) 0.65292(8) 0.34564(7) 0.0177(3) Uani 1 1 d . . . . .
S5 S 0.23262(10) 0.54547(8) 0.43084(8) 0.0206(3) Uani 1 1 d . . . . .
S6 S 0.27279(11) 0.40810(9) 0.31858(10) 0.0325(5) Uani 1 1 d . . . . .
O1 O -0.0300(3) 0.8222(3) 0.3201(3) 0.0444(17) Uani 1 1 d . . . . .
O2 O 0.4317(3) 0.9171(3) 0.3344(2) 0.0298(12) Uani 1 1 d . . . . .
O3 O 0.0998(3) 0.6590(3) 0.4516(2) 0.0245(11) Uani 1 1 d . . . . .
O4 O 0.5430(3) 0.5117(2) 0.4001(2) 0.0182(10) Uani 1 1 d . . . . .
O5 O 0.0015(3) 0.4581(3) 0.3204(2) 0.0291(12) Uani 1 1 d . . . . .
O6 O 0.4314(3) 0.4904(3) 0.2071(2) 0.0321(13) Uani 1 1 d . . . . .
N1 N 0.0950(3) 0.7940(3) 0.3060(3) 0.0218(13) Uani 1 1 d . . . . .
N2 N 0.3653(3) 0.8228(3) 0.3381(2) 0.0170(12) Uani 1 1 d . . . . .
N3 N 0.1863(3) 0.7031(3) 0.4027(2) 0.0152(11) Uani 1 1 d . . . . .
N4 N 0.4060(3) 0.5169(3) 0.3831(2) 0.0169(12) Uani 1 1 d . . . . .
N5 N 0.1272(3) 0.4923(3) 0.3156(3) 0.0209(13) Uani 1 1 d . . . . .
N6 N 0.3330(4) 0.5225(3) 0.2517(3) 0.0256(14) Uani 1 1 d . . . . .
C1 C 0.1504(5) 0.8479(4) 0.4275(4) 0.0315(18) Uani 1 1 d . . . . .
C2 C 0.1637(7) 0.8607(5) 0.4856(4) 0.050(3) Uani 1 1 d . . . . .
H2A H 0.2164 0.8752 0.5039 0.060 Uiso 1 1 calc R U . . .
C3 C 0.1051(10) 0.8529(6) 0.5154(6) 0.071(4) Uani 1 1 d . . . . .
H3A H 0.1162 0.8613 0.5542 0.085 Uiso 1 1 calc R U . . .
C4 C 0.0259(10) 0.8321(6) 0.4881(7) 0.083(5) Uani 1 1 d . . . . .
H4A H -0.0163 0.8270 0.5089 0.100 Uiso 1 1 calc R U . . .
C5 C 0.0094(7) 0.8194(4) 0.4326(5) 0.056(3) Uani 1 1 d . . . . .
H5A H -0.0439 0.8058 0.4148 0.067 Uiso 1 1 calc R U . . .
C6 C 0.0724(5) 0.8267(4) 0.4014(4) 0.035(2) Uani 1 1 d . . . . .
C7 C 0.0508(4) 0.8134(3) 0.3420(4) 0.0313(19) Uani 1 1 d . . . . .
C8 C -0.0376(5) 0.8073(4) 0.2658(5) 0.050(3) Uani 1 1 d . . . . .
C9 C -0.1079(6) 0.8094(5) 0.2250(6) 0.068(4) Uani 1 1 d . . . . .
H9A H -0.1594 0.8222 0.2327 0.082 Uiso 1 1 calc R U . . .
C10 C -0.0989(7) 0.7924(6) 0.1736(6) 0.068(3) Uani 1 1 d . U . . .
H10A H -0.1457 0.7933 0.1443 0.082 Uiso 1 1 calc R U . . .
C11 C -0.0220(7) 0.7728(5) 0.1611(5) 0.067(4) Uani 1 1 d . . . . .
H11A H -0.0187 0.7609 0.1242 0.080 Uiso 1 1 calc R U . . .
C12 C 0.0483(6) 0.7710(4) 0.2030(4) 0.042(2) Uani 1 1 d . . . . .
H12A H 0.0999 0.7578 0.1956 0.050 Uiso 1 1 calc R U . . .
C13 C 0.0390(5) 0.7895(4) 0.2556(4) 0.033(2) Uani 1 1 d . . . . .
C14 C 0.2549(4) 0.8702(3) 0.2290(3) 0.0187(14) Uani 1 1 d . . . . .
C15 C 0.2007(4) 0.9036(4) 0.1874(3) 0.0264(14) Uani 1 1 d . U . . .
H15A H 0.1637 0.8791 0.1607 0.032 Uiso 1 1 calc R U . . .
C16 C 0.1992(7) 0.9708(6) 0.1841(4) 0.0538(18) Uani 1 1 d . U . . .
H16A H 0.1625 0.9921 0.1550 0.065 Uiso 1 1 calc R U . . .
C17 C 0.2510(6) 1.0064(6) 0.2229(4) 0.0533(18) Uani 1 1 d . U . . .
H17A H 0.2499 1.0527 0.2211 0.064 Uiso 1 1 calc R U . . .
C18 C 0.3038(5) 0.9761(4) 0.2640(4) 0.0311(16) Uani 1 1 d . U . . .
H18A H 0.3399 1.0015 0.2906 0.037 Uiso 1 1 calc R U . . .
C19 C 0.3064(4) 0.9082(3) 0.2681(3) 0.0207(14) Uani 1 1 d . . . . .
C20 C 0.3656(4) 0.8789(3) 0.3140(3) 0.0206(14) Uani 1 1 d . . . . .
C21 C 0.4783(5) 0.8801(4) 0.3758(4) 0.034(2) Uani 1 1 d . . . . .
C22 C 0.5529(6) 0.8958(5) 0.4078(4) 0.051(3) Uani 1 1 d . . . . .
H22A H 0.5801 0.9358 0.4037 0.061 Uiso 1 1 calc R U . . .
C23 C 0.5855(6) 0.8491(5) 0.4467(4) 0.047(3) Uani 1 1 d . . . . .
H23A H 0.6359 0.8580 0.4713 0.057 Uiso 1 1 calc R U . . .
C24 C 0.5474(5) 0.7904(4) 0.4510(4) 0.035(2) Uani 1 1 d . . . . .
H24A H 0.5728 0.7597 0.4779 0.042 Uiso 1 1 calc R U . . .
C25 C 0.4727(5) 0.7747(4) 0.4171(3) 0.0248(16) Uani 1 1 d . . . . .
H25A H 0.4465 0.7340 0.4202 0.030 Uiso 1 1 calc R U . . .
C26 C 0.4383(4) 0.8217(4) 0.3783(3) 0.0253(16) Uani 1 1 d . . . . .
C27 C 0.0636(4) 0.6424(3) 0.3019(3) 0.0192(14) Uani 1 1 d . . . . .
C28 C -0.0042(4) 0.6269(3) 0.2601(3) 0.0261(17) Uani 1 1 d . . . . .
H28A H 0.0042 0.6165 0.2239 0.031 Uiso 1 1 calc R U . . .
C29 C -0.0827(4) 0.6265(4) 0.2705(4) 0.0299(18) Uani 1 1 d . . . . .
H29A H -0.1277 0.6156 0.2417 0.036 Uiso 1 1 calc R U . . .
C30 C -0.0956(4) 0.6418(4) 0.3228(4) 0.0329(19) Uani 1 1 d . . . . .
H30A H -0.1499 0.6418 0.3298 0.040 Uiso 1 1 calc R U . . .
C31 C -0.0313(4) 0.6570(3) 0.3649(3) 0.0258(16) Uani 1 1 d . . . . .
H31A H -0.0408 0.6669 0.4009 0.031 Uiso 1 1 calc R U . . .
C32 C 0.0496(4) 0.6579(3) 0.3545(3) 0.0210(15) Uani 1 1 d . . . . .
C33 C 0.1151(4) 0.6744(3) 0.4012(3) 0.0185(14) Uani 1 1 d . . . . .
C34 C 0.1686(5) 0.6776(4) 0.4889(3) 0.0282(17) Uani 1 1 d . . . . .
C35 C 0.1843(6) 0.6701(5) 0.5462(4) 0.038(2) Uani 1 1 d . . . . .
H35A H 0.1452 0.6521 0.5655 0.046 Uiso 1 1 calc R U . . .
C36 C 0.2610(6) 0.6907(5) 0.5731(3) 0.037(2) Uani 1 1 d . . . . .
H36A H 0.2763 0.6862 0.6123 0.044 Uiso 1 1 calc R U . . .
C37 C 0.3170(5) 0.7183(4) 0.5431(3) 0.0310(18) Uani 1 1 d . . . . .
H37A H 0.3693 0.7316 0.5629 0.037 Uiso 1 1 calc R U . . .
C38 C 0.2993(4) 0.7268(4) 0.4866(3) 0.0223(15) Uani 1 1 d . . . . .
H38A H 0.3372 0.7465 0.4672 0.027 Uiso 1 1 calc R U . . .
C39 C 0.2225(4) 0.7051(3) 0.4592(3) 0.0198(14) Uani 1 1 d . . . . .
C40 C 0.4353(4) 0.6448(3) 0.3189(3) 0.0169(13) Uani 1 1 d . . . . .
C41 C 0.4548(5) 0.6916(4) 0.2819(3) 0.0282(17) Uani 1 1 d . . . . .
H41A H 0.4206 0.7287 0.2727 0.034 Uiso 1 1 calc R U . . .
C42 C 0.5234(5) 0.6838(4) 0.2588(4) 0.038(2) Uani 1 1 d . . . . .
H42A H 0.5360 0.7156 0.2336 0.045 Uiso 1 1 calc R U . . .
C43 C 0.5744(5) 0.6300(4) 0.2721(4) 0.039(2) Uani 1 1 d . . . . .
H43A H 0.6212 0.6249 0.2556 0.047 Uiso 1 1 calc R U . . .
C44 C 0.5572(4) 0.5847(4) 0.3088(3) 0.0255(16) Uani 1 1 d . . . . .
H44A H 0.5929 0.5486 0.3184 0.031 Uiso 1 1 calc R U . . .
C45 C 0.4875(4) 0.5908(3) 0.3324(3) 0.0175(14) Uani 1 1 d . . . . .
C46 C 0.4734(4) 0.5403(3) 0.3716(3) 0.0142(13) Uani 1 1 d . . . . .
C47 C 0.5162(4) 0.4662(3) 0.4336(3) 0.0183(14) Uani 1 1 d . . . . .
C48 C 0.5634(5) 0.4252(3) 0.4711(3) 0.0231(15) Uani 1 1 d . . . . .
H48A H 0.6216 0.4244 0.4769 0.028 Uiso 1 1 calc R U . . .
C49 C 0.5194(5) 0.3850(4) 0.4999(3) 0.0303(18) Uani 1 1 d . . . . .
H49A H 0.5483 0.3549 0.5260 0.036 Uiso 1 1 calc R U . . .
C50 C 0.4355(5) 0.3873(4) 0.4919(3) 0.0308(18) Uani 1 1 d . . . . .
H50A H 0.4085 0.3595 0.5137 0.037 Uiso 1 1 calc R U . . .
C51 C 0.3883(5) 0.4285(4) 0.4533(3) 0.0276(17) Uani 1 1 d . . . . .
H51A H 0.3301 0.4288 0.4474 0.033 Uiso 1 1 calc R U . . .
C52 C 0.4317(4) 0.4694(3) 0.4239(3) 0.0168(13) Uani 1 1 d . . . . .
C53 C 0.1563(5) 0.4955(4) 0.4461(3) 0.0304(18) Uani 1 1 d . . . . .
C54 C 0.1587(7) 0.4849(6) 0.5025(4) 0.067(4) Uani 1 1 d . . . . .
H54A H 0.2015 0.5040 0.5290 0.081 Uiso 1 1 calc R U . . .
C55 C 0.1019(6) 0.4481(6) 0.5204(4) 0.0538(18) Uani 1 1 d . . . . .
H55A H 0.1053 0.4420 0.5592 0.065 Uiso 1 1 calc R U . . .
C56 C 0.0376(6) 0.4186(5) 0.4824(4) 0.0533(18) Uani 1 1 d . . . . .
H56A H -0.0013 0.3916 0.4952 0.064 Uiso 1 1 calc R U . . .
C57 C 0.0323(7) 0.4295(7) 0.4275(5) 0.077(4) Uani 1 1 d . . . . .
H57A H -0.0124 0.4115 0.4018 0.092 Uiso 1 1 calc R U . . .
C58 C 0.0914(5) 0.4669(5) 0.4074(4) 0.037(2) Uani 1 1 d . . . . .
C59 C 0.0784(4) 0.4744(3) 0.3481(4) 0.0259(17) Uani 1 1 d . . . . .
C60 C 0.0036(4) 0.4666(3) 0.2652(4) 0.0279(18) Uani 1 1 d . . . . .
C61 C -0.0599(5) 0.4589(4) 0.2196(4) 0.0321(19) Uani 1 1 d . . . . .
H61A H -0.1133 0.4456 0.2234 0.039 Uiso 1 1 calc R U . . .
C62 C -0.0410(5) 0.4715(4) 0.1694(4) 0.037(2) Uani 1 1 d . . . . .
H62A H -0.0823 0.4666 0.1369 0.044 Uiso 1 1 calc R U . . .
C63 C 0.0382(5) 0.4918(4) 0.1638(4) 0.037(2) Uani 1 1 d . . . . .
H63A H 0.0489 0.5006 0.1279 0.044 Uiso 1 1 calc R U . . .
C64 C 0.1002(5) 0.4989(4) 0.2098(3) 0.0290(17) Uani 1 1 d . . . . .
H64A H 0.1539 0.5116 0.2062 0.035 Uiso 1 1 calc R U . . .
C65 C 0.0815(4) 0.4869(3) 0.2615(3) 0.0210(15) Uani 1 1 d . . . . .
C66 C 0.3737(5) 0.3892(4) 0.3146(4) 0.0293(18) Uani 1 1 d . . . . .
C67 C 0.4086(5) 0.3334(4) 0.3436(4) 0.0322(18) Uani 1 1 d . . . . .
H67A H 0.3766 0.3079 0.3637 0.039 Uiso 1 1 calc R U . . .
C68 C 0.4888(5) 0.3150(4) 0.3431(4) 0.0345(19) Uani 1 1 d . . . . .
H68A H 0.5111 0.2772 0.3629 0.041 Uiso 1 1 calc R U . . .
C69 C 0.5361(5) 0.3510(4) 0.3143(4) 0.034(2) Uani 1 1 d . . . . .
H69A H 0.5913 0.3385 0.3147 0.041 Uiso 1 1 calc R U . . .
C70 C 0.5042(5) 0.4048(4) 0.2849(3) 0.0300(18) Uani 1 1 d . . . . .
H70A H 0.5373 0.4292 0.2648 0.036 Uiso 1 1 calc R U . . .
C71 C 0.4220(4) 0.4248(4) 0.2842(3) 0.0244(16) Uani 1 1 d . . . . .
C72 C 0.3924(4) 0.4805(4) 0.2490(3) 0.0258(16) Uani 1 1 d . . . . .
C73 C 0.3947(5) 0.5435(4) 0.1795(4) 0.0320(18) Uani 1 1 d . . . . .
C74 C 0.4134(6) 0.5723(4) 0.1328(4) 0.039(2) Uani 1 1 d . . . . .
H74A H 0.4569 0.5574 0.1159 0.046 Uiso 1 1 calc R U . . .
C75 C 0.3634(6) 0.6251(5) 0.1121(4) 0.045(2) Uani 1 1 d . . . . .
H75A H 0.3723 0.6469 0.0796 0.055 Uiso 1 1 calc DR U . . .
C76 C 0.3012(6) 0.6464(4) 0.1380(4) 0.043(2) Uani 1 1 d . . . . .
H76A H 0.2685 0.6824 0.1225 0.052 Uiso 1 1 calc R U . . .
C77 C 0.2850(5) 0.6170(4) 0.1857(3) 0.0337(19) Uani 1 1 d . . . . .
H77A H 0.2430 0.6325 0.2037 0.040 Uiso 1 1 calc R U . . .
C78 C 0.3331(5) 0.5639(4) 0.2056(3) 0.0291(17) Uani 1 1 d . . . . .
O1S O 0.3382(14) 1.0941(10) 0.3798(9) 0.112(5) Uani 0.524(9) 1 d D U P A 1
O2S O 0.3949(7) 0.9426(6) 0.4739(4) 0.0330(17) Uani 0.524(9) 1 d D U P A 1
C1S C 0.2806(17) 1.1212(13) 0.3346(11) 0.071(4) Uani 0.524(9) 1 d D U P A 1
H1SA H 0.3011 1.1632 0.3239 0.107 Uiso 0.524(9) 1 calc R U P A 1
H1SB H 0.2279 1.1278 0.3461 0.107 Uiso 0.524(9) 1 calc R U P A 1
H1SC H 0.2733 1.0912 0.3029 0.107 Uiso 0.524(9) 1 calc R U P A 1
C2S C 0.3203(12) 1.0338(10) 0.4043(9) 0.062(3) Uani 0.524(9) 1 d D U P A 1
H2SA H 0.3021 1.0017 0.3743 0.075 Uiso 0.524(9) 1 calc R U P A 1
H2SB H 0.2740 1.0409 0.4237 0.075 Uiso 0.524(9) 1 calc R U P A 1
C3S C 0.3927(14) 1.0047(8) 0.4458(9) 0.065(4) Uani 0.524(9) 1 d D U P A 1
H3SA H 0.4392 1.0039 0.4260 0.078 Uiso 0.524(9) 1 calc R U P A 1
H3SB H 0.4069 1.0377 0.4757 0.078 Uiso 0.524(9) 1 calc R U P A 1
C4S C 0.4560(11) 0.9022(9) 0.5014(8) 0.056(3) Uani 0.524(9) 1 d D U P A 1
H4SA H 0.4314 0.8666 0.5192 0.083 Uiso 0.524(9) 1 calc R U P A 1
H4SB H 0.4931 0.9273 0.5297 0.083 Uiso 0.524(9) 1 calc R U P A 1
H4SC H 0.4868 0.8840 0.4747 0.083 Uiso 0.524(9) 1 calc R U P A 1
O1S' O 0.2808(16) 1.1351(11) 0.3445(12) 0.112(5) Uani 0.476(9) 1 d D U P A 2
O2S' O 0.4132(7) 1.0317(6) 0.4411(5) 0.0330(17) Uani 0.476(9) 1 d D U P A 2
C1S' C 0.2770(17) 1.1969(10) 0.3170(11) 0.071(4) Uani 0.476(9) 1 d D U P A 2
H1SD H 0.2281 1.1984 0.2873 0.107 Uiso 0.476(9) 1 calc R U P A 2
H1SE H 0.3261 1.2027 0.3010 0.107 Uiso 0.476(9) 1 calc R U P A 2
H1SF H 0.2742 1.2318 0.3439 0.107 Uiso 0.476(9) 1 calc R U P A 2
C2S' C 0.3577(13) 1.1282(10) 0.3823(10) 0.062(3) Uani 0.476(9) 1 d D U P A 2
H2SC H 0.3666 1.1630 0.4108 0.075 Uiso 0.476(9) 1 calc R U P A 2
H2SD H 0.4045 1.1268 0.3628 0.075 Uiso 0.476(9) 1 calc R U P A 2
C3S' C 0.3407(11) 1.0588(10) 0.4078(11) 0.065(4) Uani 0.476(9) 1 d D U P A 2
H3SC H 0.2983 1.0638 0.4308 0.078 Uiso 0.476(9) 1 calc R U P A 2
H3SD H 0.3192 1.0283 0.3770 0.078 Uiso 0.476(9) 1 calc R U P A 2
C4S' C 0.3993(15) 0.9807(10) 0.4781(9) 0.056(3) Uani 0.476(9) 1 d D U P A 2
H4SD H 0.4502 0.9718 0.5047 0.083 Uiso 0.476(9) 1 calc R U P A 2
H4SE H 0.3815 0.9411 0.4567 0.083 Uiso 0.476(9) 1 calc R U P A 2
H4SF H 0.3566 0.9944 0.4982 0.083 Uiso 0.476(9) 1 calc R U P A 2
O1Q O 0.1524(13) 0.3911(10) -0.0437(8) 0.108(4) Uani 0.568(6) 1 d D U P B 1
O2Q O 0.2415(6) 0.4324(6) 0.0677(5) 0.048(2) Uani 0.568(6) 1 d D U P B 1
C1Q C 0.1164(17) 0.3706(14) -0.0983(9) 0.096(5) Uani 0.568(6) 1 d D U P B 1
H1QA H 0.1081 0.3233 -0.0987 0.145 Uiso 0.568(6) 1 calc R U P B 1
H1QB H 0.1529 0.3820 -0.1238 0.145 Uiso 0.568(6) 1 calc R U P B 1
H1QC H 0.0635 0.3925 -0.1102 0.145 Uiso 0.568(6) 1 calc R U P B 1
C2Q C 0.1522(18) 0.4557(11) -0.0214(10) 0.100(5) Uani 0.568(6) 1 d D U P B 1
H2QA H 0.0936 0.4662 -0.0233 0.120 Uiso 0.568(6) 1 calc R U P B 1
H2QB H 0.1705 0.4842 -0.0493 0.120 Uiso 0.568(6) 1 calc R U P B 1
C3Q C 0.1968(15) 0.4826(10) 0.0356(8) 0.084(4) Uani 0.568(6) 1 d D U P B 1
H3QA H 0.2346 0.5180 0.0298 0.101 Uiso 0.568(6) 1 calc R U P B 1
H3QB H 0.1560 0.5009 0.0559 0.101 Uiso 0.568(6) 1 calc R U P B 1
C4Q C 0.2146(15) 0.4182(12) 0.1181(7) 0.077(4) Uani 0.568(6) 1 d D U P B 1
H4QA H 0.2364 0.3757 0.1323 0.115 Uiso 0.568(6) 1 calc R U P B 1
H4QB H 0.1545 0.4169 0.1111 0.115 Uiso 0.568(6) 1 calc R U P B 1
H4QC H 0.2344 0.4521 0.1457 0.115 Uiso 0.568(6) 1 calc R U P B 1
O1R O 0.2410(16) 0.3076(13) 0.1308(11) 0.108(4) Uani 0.432(6) 1 d D U P B 2
O2R O 0.2733(8) 0.2083(7) 0.0216(7) 0.048(2) Uani 0.432(6) 1 d D U P B 2
C1R C 0.289(2) 0.3572(16) 0.1641(15) 0.096(5) Uani 0.432(6) 1 d D U P B 2
H1RA H 0.2650 0.3664 0.1968 0.145 Uiso 0.432(6) 1 calc R U P B 2
H1RB H 0.2887 0.3971 0.1420 0.145 Uiso 0.432(6) 1 calc R U P B 2
H1RC H 0.3453 0.3418 0.1761 0.145 Uiso 0.432(6) 1 calc R U P B 2
C2R C 0.265(2) 0.2449(14) 0.1131(12) 0.100(5) Uani 0.432(6) 1 d D U P B 2
H2RA H 0.2444 0.2090 0.1339 0.120 Uiso 0.432(6) 1 calc R U P B 2
H2RB H 0.3253 0.2413 0.1177 0.120 Uiso 0.432(6) 1 calc R U P B 2
C3R C 0.2228(18) 0.2444(16) 0.0512(10) 0.084(4) Uani 0.432(6) 1 d D U P B 2
H3RA H 0.1680 0.2239 0.0467 0.101 Uiso 0.432(6) 1 calc R U P B 2
H3RB H 0.2158 0.2896 0.0368 0.101 Uiso 0.432(6) 1 calc R U P B 2
C4R C 0.2356(19) 0.2120(16) -0.0364(8) 0.077(4) Uani 0.432(6) 1 d D U P B 2
H4RA H 0.2770 0.2040 -0.0591 0.115 Uiso 0.432(6) 1 calc R U P B 2
H4RB H 0.2118 0.2555 -0.0447 0.115 Uiso 0.432(6) 1 calc R U P B 2
H4RC H 0.1923 0.1790 -0.0448 0.115 Uiso 0.432(6) 1 calc R U P B 2

loop_
_atom_site_aniso_label
_atom_site_aniso_U_11
_atom_site_aniso_U_22
_atom_site_aniso_U_33
_atom_site_aniso_U_23
_atom_site_aniso_U_13
_atom_site_aniso_U_12
Yb1 0.01145(13) 0.01141(13) 0.01547(14) 0.00119(10) 0.00109(10) 0.00082(10)
Yb2 0.01123(14) 0.01288(14) 0.02563(16) -0.00203(11) 0.00007(11) 0.00034(10)
S1 0.0256(9) 0.0159(8) 0.0285(10) -0.0041(7) 0.0067(7) 0.0003(7)
S2 0.0283(9) 0.0204(8) 0.0156(8) 0.0019(7) 0.0043(7) 0.0035(7)
S3 0.0138(8) 0.0149(8) 0.0234(9) -0.0025(7) -0.0009(6) 0.0007(6)
S4 0.0118(7) 0.0127(7) 0.0284(9) 0.0008(7) 0.0032(7) 0.0013(6)
S5 0.0188(8) 0.0150(8) 0.0273(9) 0.0008(7) 0.0026(7) -0.0022(6)
S6 0.0163(9) 0.0151(9) 0.0633(15) -0.0075(9) 0.0005(9) -0.0011(7)
O1 0.015(3) 0.023(3) 0.093(6) -0.005(3) 0.005(3) 0.004(2)
O2 0.027(3) 0.026(3) 0.034(3) 0.011(2) -0.004(2) -0.009(2)
O3 0.022(3) 0.033(3) 0.020(3) 0.005(2) 0.007(2) 0.001(2)
O4 0.014(2) 0.018(2) 0.021(3) 0.0040(19) -0.0014(18) 0.0044(18)
O5 0.017(3) 0.030(3) 0.039(3) -0.005(2) 0.002(2) -0.005(2)
O6 0.031(3) 0.030(3) 0.034(3) -0.010(2) 0.001(2) 0.009(2)
N1 0.012(3) 0.013(3) 0.040(4) 0.004(3) 0.003(3) 0.001(2)
N2 0.013(3) 0.018(3) 0.019(3) 0.005(2) 0.003(2) 0.001(2)
N3 0.014(3) 0.017(3) 0.014(3) 0.000(2) 0.001(2) 0.002(2)
N4 0.017(3) 0.011(3) 0.020(3) 0.002(2) 0.001(2) 0.002(2)
N5 0.013(3) 0.017(3) 0.031(3) -0.003(2) 0.000(2) 0.000(2)
N6 0.021(3) 0.024(3) 0.027(3) -0.012(3) -0.006(3) 0.005(2)
C1 0.043(5) 0.015(4) 0.039(5) 0.003(3) 0.016(4) 0.011(3)
C2 0.076(7) 0.041(5) 0.039(5) 0.008(4) 0.029(5) 0.024(5)
C3 0.107(11) 0.054(7) 0.066(8) 0.004(6) 0.050(8) 0.023(7)
C4 0.127(13) 0.047(7) 0.109(11) 0.023(7) 0.104(11) 0.032(8)
C5 0.061(7) 0.024(5) 0.098(9) 0.010(5) 0.053(7) 0.008(4)
C6 0.036(4) 0.013(3) 0.063(6) 0.005(4) 0.030(4) 0.009(3)
C7 0.018(4) 0.013(3) 0.063(6) 0.003(4) 0.007(4) 0.002(3)
C8 0.020(4) 0.017(4) 0.101(9) 0.009(5) -0.017(5) 0.005(3)
C9 0.023(5) 0.041(6) 0.125(12) 0.001(7) -0.024(6) 0.009(4)
C10 0.045(5) 0.061(6) 0.080(7) 0.008(6) -0.033(5) 0.006(5)
C11 0.062(7) 0.052(6) 0.065(8) 0.016(6) -0.037(6) -0.003(5)
C12 0.037(5) 0.031(5) 0.047(6) 0.014(4) -0.019(4) -0.004(4)
C13 0.024(4) 0.019(4) 0.049(5) 0.007(4) -0.013(4) 0.000(3)
C14 0.020(3) 0.023(4) 0.016(3) 0.003(3) 0.011(3) 0.004(3)
C15 0.016(3) 0.050(3) 0.015(3) 0.011(3) 0.005(3) 0.007(3)
C16 0.053(4) 0.068(4) 0.039(4) 0.012(3) 0.006(3) -0.025(4)
C17 0.050(4) 0.064(4) 0.046(4) 0.013(3) 0.010(3) -0.029(3)
C18 0.028(4) 0.022(4) 0.046(4) 0.002(3) 0.012(3) -0.008(3)
C19 0.017(3) 0.021(3) 0.024(4) 0.007(3) 0.004(3) 0.000(3)
C20 0.020(3) 0.022(3) 0.019(4) 0.000(3) 0.003(3) -0.002(3)
C21 0.026(4) 0.028(4) 0.044(5) 0.014(4) -0.008(4) -0.006(3)
C22 0.040(5) 0.038(5) 0.063(7) 0.019(5) -0.018(5) -0.022(4)
C23 0.031(5) 0.040(5) 0.057(6) 0.015(5) -0.024(4) -0.010(4)
C24 0.031(4) 0.025(4) 0.043(5) 0.011(4) -0.010(4) -0.003(3)
C25 0.025(4) 0.019(4) 0.028(4) 0.006(3) 0.000(3) -0.004(3)
C26 0.017(3) 0.025(4) 0.032(4) 0.006(3) -0.001(3) -0.001(3)
C27 0.014(3) 0.014(3) 0.028(4) 0.000(3) -0.001(3) 0.001(2)
C28 0.021(4) 0.017(3) 0.036(4) -0.003(3) -0.006(3) 0.000(3)
C29 0.014(3) 0.024(4) 0.048(5) -0.008(3) -0.003(3) -0.002(3)
C30 0.012(3) 0.027(4) 0.061(6) -0.007(4) 0.011(4) 0.000(3)
C31 0.021(4) 0.020(4) 0.040(5) 0.003(3) 0.014(3) -0.002(3)
C32 0.019(3) 0.012(3) 0.031(4) 0.001(3) 0.001(3) -0.001(3)
C33 0.016(3) 0.016(3) 0.025(4) -0.002(3) 0.007(3) 0.003(3)
C34 0.028(4) 0.027(4) 0.029(4) 0.001(3) 0.003(3) 0.006(3)
C35 0.044(5) 0.047(5) 0.025(4) 0.006(4) 0.011(4) 0.006(4)
C36 0.047(5) 0.050(5) 0.013(4) 0.000(4) 0.006(3) 0.012(4)
C37 0.032(4) 0.039(5) 0.019(4) -0.007(3) -0.002(3) 0.009(4)
C38 0.020(3) 0.029(4) 0.017(3) -0.004(3) 0.001(3) 0.006(3)
C39 0.022(3) 0.025(4) 0.014(3) -0.001(3) 0.005(3) 0.008(3)
C40 0.013(3) 0.018(3) 0.021(3) 0.001(3) 0.004(3) 0.000(2)
C41 0.026(4) 0.026(4) 0.033(4) 0.008(3) 0.009(3) 0.007(3)
C42 0.041(5) 0.032(4) 0.046(5) 0.024(4) 0.024(4) 0.012(4)
C43 0.034(5) 0.043(5) 0.049(5) 0.021(4) 0.030(4) 0.020(4)
C44 0.023(4) 0.025(4) 0.031(4) 0.008(3) 0.011(3) 0.011(3)
C45 0.019(3) 0.015(3) 0.019(3) 0.003(3) 0.002(3) 0.001(3)
C46 0.012(3) 0.014(3) 0.015(3) -0.001(2) -0.001(2) 0.004(2)
C47 0.026(4) 0.014(3) 0.015(3) -0.002(3) 0.002(3) 0.001(3)
C48 0.023(4) 0.023(4) 0.022(4) 0.001(3) 0.000(3) 0.006(3)
C49 0.046(5) 0.018(4) 0.025(4) 0.008(3) 0.002(3) 0.013(3)
C50 0.043(5) 0.019(4) 0.035(5) 0.015(3) 0.020(4) 0.009(3)
C51 0.026(4) 0.019(4) 0.042(5) 0.012(3) 0.015(3) 0.008(3)
C52 0.024(3) 0.012(3) 0.015(3) 0.001(3) 0.005(3) 0.003(3)
C53 0.033(4) 0.034(4) 0.028(4) 0.002(3) 0.014(3) -0.011(3)
C54 0.074(8) 0.096(9) 0.031(5) -0.004(6) 0.010(5) -0.059(7)
C55 0.053(4) 0.068(4) 0.039(4) 0.012(3) 0.006(3) -0.025(4)
C56 0.050(4) 0.064(4) 0.046(4) 0.013(3) 0.010(3) -0.029(3)
C57 0.062(7) 0.132(12) 0.043(6) -0.011(7) 0.023(5) -0.065(8)
C58 0.024(4) 0.047(5) 0.041(5) -0.005(4) 0.012(4) -0.016(4)
C59 0.014(3) 0.017(3) 0.045(5) -0.005(3) 0.000(3) -0.004(3)
C60 0.014(3) 0.015(3) 0.053(5) -0.010(3) 0.003(3) 0.004(3)
C61 0.018(4) 0.024(4) 0.050(5) -0.013(4) -0.004(3) -0.001(3)
C62 0.025(4) 0.032(4) 0.046(5) -0.014(4) -0.012(4) 0.001(3)
C63 0.037(5) 0.033(4) 0.036(5) -0.008(4) -0.003(4) -0.006(4)
C64 0.024(4) 0.024(4) 0.036(5) -0.014(3) -0.001(3) -0.006(3)
C65 0.014(3) 0.014(3) 0.032(4) -0.008(3) -0.002(3) 0.000(3)
C66 0.026(4) 0.018(4) 0.040(5) -0.012(3) -0.005(3) 0.003(3)
C67 0.034(4) 0.019(4) 0.043(5) -0.007(3) 0.005(4) 0.003(3)
C68 0.033(4) 0.027(4) 0.039(5) -0.006(4) -0.006(4) 0.014(3)
C69 0.024(4) 0.038(5) 0.037(5) -0.011(4) -0.004(3) 0.017(3)
C70 0.025(4) 0.034(4) 0.030(4) -0.014(3) 0.001(3) 0.008(3)
C71 0.017(3) 0.024(4) 0.030(4) -0.011(3) 0.000(3) 0.007(3)
C72 0.022(4) 0.026(4) 0.025(4) -0.013(3) -0.005(3) 0.003(3)
C73 0.033(4) 0.024(4) 0.036(5) -0.009(3) -0.001(3) 0.010(3)
C74 0.049(5) 0.035(5) 0.034(5) -0.008(4) 0.015(4) 0.014(4)
C75 0.063(6) 0.038(5) 0.037(5) -0.006(4) 0.013(5) 0.008(5)
C76 0.057(6) 0.033(5) 0.036(5) -0.006(4) -0.001(4) 0.022(4)
C77 0.041(5) 0.032(4) 0.026(4) -0.010(3) 0.001(3) 0.015(4)
C78 0.032(4) 0.028(4) 0.026(4) -0.013(3) 0.002(3) 0.005(3)
O1S 0.122(7) 0.099(7) 0.107(7) 0.019(6) 0.001(5) 0.006(6)
O2S 0.034(4) 0.041(4) 0.031(4) -0.009(3) 0.024(3) -0.009(3)
C1S 0.071(5) 0.067(5) 0.074(5) -0.005(3) 0.009(3) -0.001(3)
C2S 0.069(6) 0.066(6) 0.059(6) 0.002(5) 0.030(5) 0.007(5)
C3S 0.067(6) 0.063(6) 0.064(6) -0.003(5) 0.013(5) -0.011(5)
C4S 0.059(4) 0.056(4) 0.053(4) -0.001(3) 0.013(3) -0.007(3)
O1S' 0.122(7) 0.099(7) 0.107(7) 0.019(6) 0.001(5) 0.006(6)
O2S' 0.034(4) 0.041(4) 0.031(4) -0.009(3) 0.024(3) -0.009(3)
C1S' 0.071(5) 0.067(5) 0.074(5) -0.005(3) 0.009(3) -0.001(3)
C2S' 0.069(6) 0.066(6) 0.059(6) 0.002(5) 0.030(5) 0.007(5)
C3S' 0.067(6) 0.063(6) 0.064(6) -0.003(5) 0.013(5) -0.011(5)
C4S' 0.059(4) 0.056(4) 0.053(4) -0.001(3) 0.013(3) -0.007(3)
O1Q 0.109(7) 0.116(6) 0.098(6) -0.013(5) 0.020(5) 0.004(5)
O2Q 0.030(4) 0.042(4) 0.077(4) -0.003(4) 0.022(3) 0.001(3)
C1Q 0.097(6) 0.098(6) 0.095(6) -0.002(3) 0.020(3) 0.001(3)
C2Q 0.104(8) 0.102(7) 0.092(6) 0.000(5) 0.014(5) 0.001(6)
C3Q 0.088(7) 0.083(7) 0.084(5) 0.001(4) 0.027(5) 0.022(6)
C4Q 0.077(5) 0.080(5) 0.075(5) -0.002(3) 0.018(3) 0.002(3)
O1R 0.109(7) 0.116(6) 0.098(6) -0.013(5) 0.020(5) 0.004(5)
O2R 0.030(4) 0.042(4) 0.077(4) -0.003(4) 0.022(3) 0.001(3)
C1R 0.097(6) 0.098(6) 0.095(6) -0.002(3) 0.020(3) 0.001(3)
C2R 0.104(8) 0.102(7) 0.092(6) 0.000(5) 0.014(5) 0.001(6)
C3R 0.088(7) 0.083(7) 0.084(5) 0.001(4) 0.027(5) 0.022(6)
C4R 0.077(5) 0.080(5) 0.075(5) -0.002(3) 0.018(3) 0.002(3)

loop_
_atom_type_symbol
_atom_type_description
_atom_type_scat_dispersion_real
_atom_type_scat_dispersion_imag
_atom_type_scat_source
C C 0.0033 0.0016 'International Tables Vol C Tables 4.2.6.8 and 6.1.1.4'
H H 0.0000 0.0000 'International Tables Vol C Tables 4.2.6.8 and 6.1.1.4'
N N 0.0061 0.0033 'International Tables Vol C Tables 4.2.6.8 and 6.1.1.4'
O O 0.0106 0.0060 'International Tables Vol C Tables 4.2.6.8 and 6.1.1.4'
S S 0.1246 0.1234 'International Tables Vol C Tables 4.2.6.8 and 6.1.1.4'
Yb Yb -0.3850 5.5486 'International Tables Vol C Tables 4.2.6.8 and 6.1.1.4'

loop_
_geom_angle_atom_site_label_1
_geom_angle_atom_site_label_2
_geom_angle_atom_site_label_3
_geom_angle
N1 Yb1 N3 80.95(19)
N1 Yb1 N2 129.65(18)
N3 Yb1 N2 126.04(18)
N1 Yb1 S2 91.48(16)
N3 Yb1 S2 158.64(13)
N2 Yb1 S2 73.88(14)
N1 Yb1 S1 76.15(15)
N3 Yb1 S1 80.93(13)
N2 Yb1 S1 69.14(14)
S2 Yb1 S1 116.79(6)
N1 Yb1 S3 80.17(14)
N3 Yb1 S3 72.27(13)
N2 Yb1 S3 143.66(14)
S2 Yb1 S3 86.81(5)
S1 Yb1 S3 146.59(6)
N1 Yb1 S4 146.74(14)
N3 Yb1 S4 80.21(13)
N2 Yb1 S4 83.48(13)
S2 Yb1 S4 96.25(5)
S1 Yb1 S4 127.01(5)
S3 Yb1 S4 68.08(5)
N5 Yb2 N6 113.8(2)
N5 Yb2 N4 143.20(19)
N6 Yb2 N4 81.38(19)
N5 Yb2 S5 79.50(15)
N6 Yb2 S5 164.39(14)
N4 Yb2 S5 83.02(14)
N5 Yb2 S6 71.66(14)
N6 Yb2 S6 75.84(16)
N4 Yb2 S6 80.88(13)
S5 Yb2 S6 102.25(7)
N5 Yb2 S4 139.88(14)
N6 Yb2 S4 84.87(15)
N4 Yb2 S4 71.46(13)
S5 Yb2 S4 89.65(5)
S6 Yb2 S4 148.33(5)
N5 Yb2 S3 75.47(14)
N6 Yb2 S3 95.85(15)
N4 Yb2 S3 138.66(13)
S5 Yb2 S3 95.46(5)
S6 Yb2 S3 138.75(6)
S4 Yb2 S3 67.21(5)
C1 S1 Yb1 107.5(3)
C14 S2 Yb1 98.8(2)
C27 S3 Yb1 106.7(2)
C27 S3 Yb2 114.2(2)
Yb1 S3 Yb2 108.34(5)
C40 S4 Yb2 107.3(2)
C40 S4 Yb1 125.7(2)
Yb2 S4 Yb1 112.44(6)
C53 S5 Yb2 116.7(3)
C66 S6 Yb2 107.4(3)
C8 O1 C7 104.8(7)
C20 O2 C21 104.6(6)
C33 O3 C34 105.3(6)
C46 O4 C47 104.9(5)
C59 O5 C60 105.0(6)
C72 O6 C73 105.5(6)
C7 N1 C13 104.6(7)
C7 N1 Yb1 126.1(5)
C13 N1 Yb1 128.7(5)
C20 N2 C26 104.7(6)
C20 N2 Yb1 120.7(4)
C26 N2 Yb1 131.9(4)
C33 N3 C39 104.6(6)
C33 N3 Yb1 128.8(5)
C39 N3 Yb1 125.9(4)
C46 N4 C52 104.8(5)
C46 N4 Yb2 127.2(4)
C52 N4 Yb2 126.9(4)
C59 N5 C65 105.7(6)
C59 N5 Yb2 133.9(5)
C65 N5 Yb2 120.2(5)
C72 N6 C78 103.4(7)
C72 N6 Yb2 125.3(5)
C78 N6 Yb2 130.0(5)
C6 C1 C2 117.7(9)
C6 C1 S1 125.2(7)
C2 C1 S1 117.2(8)
C3 C2 C1 122.6(12)
C3 C2 H2A 118.7
C1 C2 H2A 118.7
C2 C3 C4 119.0(12)
C2 C3 H3A 120.5
C4 C3 H3A 120.5
C5 C4 C3 121.1(10)
C5 C4 H4A 119.5
C3 C4 H4A 119.5
C4 C5 C6 119.5(12)
C4 C5 H5A 120.3
C6 C5 H5A 120.3
C1 C6 C5 120.2(10)
C1 C6 C7 122.8(7)
C5 C6 C7 117.0(9)
N1 C7 O1 114.5(8)
N1 C7 C6 131.8(7)
O1 C7 C6 113.7(7)
O1 C8 C9 127.7(11)
O1 C8 C13 108.9(8)
C9 C8 C13 123.4(12)
C8 C9 C10 116.0(11)
C8 C9 H9A 122.0
C10 C9 H9A 122.0
C9 C10 C11 122.8(10)
C9 C10 H10A 118.6
C11 C10 H10A 118.6
C12 C11 C10 120.3(12)
C12 C11 H11A 119.8
C10 C11 H11A 119.8
C13 C12 C11 116.7(10)
C13 C12 H12A 121.6
C11 C12 H12A 121.6
C8 C13 C12 120.8(8)
C8 C13 N1 107.3(9)
C12 C13 N1 132.0(8)
C19 C14 C15 116.8(7)
C19 C14 S2 124.9(5)
C15 C14 S2 118.2(6)
C16 C15 C14 122.2(8)
C16 C15 H15A 118.9
C14 C15 H15A 118.9
C17 C16 C15 119.4(10)
C17 C16 H16A 120.3
C15 C16 H16A 120.3
C18 C17 C16 120.3(11)
C18 C17 H17A 119.8
C16 C17 H17A 119.8
C17 C18 C19 121.2(8)
C17 C18 H18A 119.4
C19 C18 H18A 119.4
C14 C19 C18 120.0(7)
C14 C19 C20 122.0(6)
C18 C19 C20 118.0(7)
N2 C20 O2 114.8(6)
N2 C20 C19 130.5(6)
O2 C20 C19 114.7(6)
C26 C21 O2 107.7(6)
C26 C21 C22 124.7(8)
O2 C21 C22 127.5(7)
C21 C22 C23 114.9(8)
C21 C22 H22A 122.6
C23 C22 H22A 122.5
C22 C23 C24 122.3(8)
C22 C23 H23A 118.9
C24 C23 H23A 118.9
C25 C24 C23 121.9(7)
C25 C24 H24A 119.0
C23 C24 H24A 119.0
C24 C25 C26 116.5(7)
C24 C25 H25A 121.7
C26 C25 H25A 121.7
C21 C26 C25 119.6(7)
C21 C26 N2 108.2(6)
C25 C26 N2 132.2(7)
C32 C27 C28 118.2(7)
C32 C27 S3 122.9(5)
C28 C27 S3 118.8(6)
C29 C28 C27 121.4(8)
C29 C28 H28A 119.3
C27 C28 H28A 119.3
C28 C29 C30 119.8(7)
C28 C29 H29A 120.1
C30 C29 H29A 120.1
C31 C30 C29 120.8(7)
C31 C30 H30A 119.6
C29 C30 H30A 119.6
C30 C31 C32 119.8(7)
C30 C31 H31A 120.1
C32 C31 H31A 120.1
C27 C32 C31 120.0(7)
C27 C32 C33 123.1(6)
C31 C32 C33 116.9(7)
N3 C33 O3 114.1(6)
N3 C33 C32 131.0(7)
O3 C33 C32 114.9(6)
C39 C34 O3 107.8(6)
C39 C34 C35 124.5(8)
O3 C34 C35 127.7(8)
C34 C35 C36 115.1(8)
C34 C35 H35A 122.5
C36 C35 H35A 122.5
C35 C36 C37 120.8(7)
C35 C36 H36A 119.6
C37 C36 H36A 119.6
C38 C37 C36 123.0(8)
C38 C37 H37A 118.5
C36 C37 H37A 118.5
C37 C38 C39 116.2(7)
C37 C38 H38A 121.9
C39 C38 H38A 121.9
C34 C39 C38 120.3(7)
C34 C39 N3 108.2(6)
C38 C39 N3 131.5(7)
C41 C40 C45 118.8(6)
C41 C40 S4 119.9(5)
C45 C40 S4 121.3(5)
C42 C41 C40 120.1(7)
C42 C41 H41A 120.0
C40 C41 H41A 120.0
C41 C42 C43 120.7(7)
C41 C42 H42A 119.6
C43 C42 H42A 119.6
C44 C43 C42 119.9(7)
C44 C43 H43A 120.0
C42 C43 H43A 120.0
C43 C44 C45 120.7(7)
C43 C44 H44A 119.6
C45 C44 H44A 119.6
C44 C45 C40 119.7(6)
C44 C45 C46 117.5(6)
C40 C45 C46 122.8(6)
N4 C46 O4 114.3(6)
N4 C46 C45 131.3(6)
O4 C46 C45 114.4(6)
C52 C47 O4 107.5(6)
C52 C47 C48 125.0(7)
O4 C47 C48 127.4(6)
C47 C48 C49 114.6(7)
C47 C48 H48A 122.7
C49 C48 H48A 122.7
C50 C49 C48 122.2(7)
C50 C49 H49A 118.9
C48 C49 H49A 118.9
C49 C50 C51 122.7(7)
C49 C50 H50A 118.7
C51 C50 H50A 118.7
C52 C51 C50 115.9(7)
C52 C51 H51A 122.1
C50 C51 H51A 122.1
C47 C52 C51 119.5(6)
C47 C52 N4 108.4(6)
C51 C52 N4 132.1(6)
C54 C53 C58 118.1(8)
C54 C53 S5 115.3(7)
C58 C53 S5 126.5(6)
C55 C54 C53 121.7(9)
C55 C54 H54A 119.2
C53 C54 H54A 119.2
C54 C55 C56 120.8(10)
C54 C55 H55A 119.6
C56 C55 H55A 119.6
C57 C56 C55 118.9(9)
C57 C56 H56A 120.6
C55 C56 H56A 120.6
C56 C57 C58 121.6(10)
C56 C57 H57A 119.2
C58 C57 H57A 119.2
C57 C58 C53 118.8(8)
C57 C58 C59 115.9(8)
C53 C58 C59 125.3(7)
N5 C59 O5 113.6(7)
N5 C59 C58 131.6(7)
O5 C59 C58 114.7(7)
O5 C60 C65 107.9(6)
O5 C60 C61 128.3(7)
C65 C60 C61 123.8(8)
C62 C61 C60 115.9(8)
C62 C61 H61A 122.0
C60 C61 H61A 122.0
C61 C62 C63 122.1(8)
C61 C62 H62A 119.0
C63 C62 H62A 119.0
C64 C63 C62 120.8(9)
C64 C63 H63A 119.6
C62 C63 H63A 119.6
C63 C64 C65 117.7(8)
C63 C64 H64A 121.1
C65 C64 H64A 121.1
C60 C65 C64 119.6(7)
C60 C65 N5 107.7(7)
C64 C65 N5 132.6(6)
C71 C66 C67 117.9(7)
C71 C66 S6 124.8(6)
C67 C66 S6 117.3(7)
C68 C67 C66 121.2(8)
C68 C67 H67A 119.4
C66 C67 H67A 119.4
C69 C68 C67 120.4(8)
C69 C68 H68A 119.8
C67 C68 H68A 119.8
C70 C69 C68 120.3(8)
C70 C69 H69A 119.9
C68 C69 H69A 119.9
C69 C70 C71 120.8(8)
C69 C70 H70A 119.6
C71 C70 H70A 119.6
C66 C71 C70 119.4(7)
C66 C71 C72 124.1(7)
C70 C71 C72 116.4(7)
N6 C72 O6 114.8(7)
N6 C72 C71 130.4(8)
O6 C72 C71 114.7(6)
O6 C73 C78 108.2(8)
O6 C73 C74 127.1(7)
C78 C73 C74 124.6(8)
C73 C74 C75 114.7(8)
C73 C74 H74A 122.6
C75 C74 H74A 122.6
C76 C75 C74 121.4(9)
C76 C75 H75A 119.3
C74 C75 H75A 119.3
C77 C76 C75 122.4(8)
C77 C76 H76A 118.8
C75 C76 H76A 118.8
C78 C77 C76 116.4(8)
C78 C77 H77A 121.8
C76 C77 H77A 121.8
C73 C78 C77 120.5(8)
C73 C78 N6 108.0(7)
C77 C78 N6 131.5(7)
C1S O1S C2S 119.9(18)
C4S O2S C3S 135.2(14)
O1S C1S H1SA 109.5
O1S C1S H1SB 109.5
H1SA C1S H1SB 109.5
O1S C1S H1SC 109.5
H1SA C1S H1SC 109.5
H1SB C1S H1SC 109.5
O1S C2S C3S 114.4(14)
O1S C2S H2SA 108.7
C3S C2S H2SA 108.7
O1S C2S H2SB 108.7
C3S C2S H2SB 108.7
H2SA C2S H2SB 107.6
O2S C3S C2S 127.0(16)
O2S C3S H3SA 105.6
C2S C3S H3SA 105.6
O2S C3S H3SB 105.6
C2S C3S H3SB 105.6
H3SA C3S H3SB 106.1
O2S C4S H4SA 109.5
O2S C4S H4SB 109.5
H4SA C4S H4SB 109.5
O2S C4S H4SC 109.5
H4SA C4S H4SC 109.5
H4SB C4S H4SC 109.5
C1S' O1S' C2S' 110.1(17)
C3S' O2S' C4S' 115.0(14)
O1S' C1S' H1SD 109.5
O1S' C1S' H1SE 109.5
H1SD C1S' H1SE 109.5
O1S' C1S' H1SF 109.5
H1SD C1S' H1SF 109.5
H1SE C1S' H1SF 109.5
O1S' C2S' C3S' 97.9(12)
O1S' C2S' H2SC 112.2
C3S' C2S' H2SC 112.2
O1S' C2S' H2SD 112.2
C3S' C2S' H2SD 112.2
H2SC C2S' H2SD 109.8
O2S' C3S' C2S' 112.0(14)
O2S' C3S' H3SC 109.2
C2S' C3S' H3SC 109.2
O2S' C3S' H3SD 109.2
C2S' C3S' H3SD 109.2
H3SC C3S' H3SD 107.9
O2S' C4S' H4SD 109.5
O2S' C4S' H4SE 109.5
H4SD C4S' H4SE 109.5
O2S' C4S' H4SF 109.5
H4SD C4S' H4SF 109.5
H4SE C4S' H4SF 109.5
C1Q O1Q C2Q 127(2)
C3Q O2Q C4Q 114.3(16)
O1Q C1Q H1QA 109.5
O1Q C1Q H1QB 109.5
H1QA C1Q H1QB 109.5
O1Q C1Q H1QC 109.5
H1QA C1Q H1QC 109.5
H1QB C1Q H1QC 109.5
O1Q C2Q C3Q 129(2)
O1Q C2Q H2QA 104.9
C3Q C2Q H2QA 104.9
O1Q C2Q H2QB 104.9
C3Q C2Q H2QB 104.9
H2QA C2Q H2QB 105.8
O2Q C3Q C2Q 110.5(18)
O2Q C3Q H3QA 109.5
C2Q C3Q H3QA 109.5
O2Q C3Q H3QB 109.5
C2Q C3Q H3QB 109.5
H3QA C3Q H3QB 108.1
O2Q C4Q H4QA 109.5
O2Q C4Q H4QB 109.5
H4QA C4Q H4QB 109.5
O2Q C4Q H4QC 109.5
H4QA C4Q H4QC 109.5
H4QB C4Q H4QC 109.5
C1R O1R C2R 130(3)
C3R O2R C4R 107(2)
O1R C1R H1RA 109.5
O1R C1R H1RB 109.5
H1RA C1R H1RB 109.5
O1R C1R H1RC 109.5
H1RA C1R H1RC 109.5
H1RB C1R H1RC 109.5
O1R C2R C3R 102(2)
O1R C2R H2RA 111.4
C3R C2R H2RA 111.4
O1R C2R H2RB 111.4
C3R C2R H2RB 111.4
H2RA C2R H2RB 109.3
O2R C3R C2R 108(2)
O2R C3R H3RA 110.1
C2R C3R H3RA 110.1
O2R C3R H3RB 110.1
C2R C3R H3RB 110.1
H3RA C3R H3RB 108.4
O2R C4R H4RA 109.5
O2R C4R H4RB 109.5
H4RA C4R H4RB 109.5
O2R C4R H4RC 109.5
H4RA C4R H4RC 109.5
H4RB C4R H4RC 109.5

loop_
_geom_bond_atom_site_label_1
_geom_bond_atom_site_label_2
_geom_bond_distance
Yb1 N1 2.432(5)
Yb1 N3 2.437(6)
Yb1 N2 2.481(5)
Yb1 S2 2.6435(18)
Yb1 S1 2.6460(18)
Yb1 S3 2.7725(17)
Yb1 S4 2.7746(16)
Yb2 N5 2.410(6)
Yb2 N6 2.457(7)
Yb2 N4 2.473(5)
Yb2 S5 2.6047(19)
Yb2 S6 2.6379(18)
Yb2 S4 2.7328(16)
Yb2 S3 2.8733(17)
S1 C1 1.739(9)
S2 C14 1.767(7)
S3 C27 1.765(7)
S4 C40 1.771(7)
S5 C53 1.727(8)
S6 C66 1.743(8)
O1 C8 1.348(14)
O1 C7 1.357(9)
O2 C20 1.361(8)
O2 C21 1.377(9)
O3 C33 1.346(8)
O3 C34 1.372(9)
O4 C46 1.362(7)
O4 C47 1.373(8)
O5 C59 1.366(8)
O5 C60 1.371(10)
O6 C72 1.331(10)
O6 C73 1.361(10)
N1 C7 1.314(11)
N1 C13 1.398(10)
N2 C20 1.292(9)
N2 C26 1.407(9)
N3 C33 1.315(9)
N3 C39 1.400(9)
N4 C46 1.298(9)
N4 C52 1.402(8)
N5 C59 1.295(10)
N5 C65 1.398(9)
N6 C72 1.322(9)
N6 C78 1.412(11)
C1 C6 1.398(13)
C1 C2 1.421(13)
C2 C3 1.337(16)
C2 H2A 0.9500
C3 C4 1.42(2)
C3 H3A 0.9500
C4 C5 1.360(19)
C4 H4A 0.9500
C5 C6 1.419(12)
C5 H5A 0.9500
C6 C7 1.457(13)
C8 C9 1.383(14)
C8 C13 1.394(13)
C9 C10 1.343(19)
C9 H9A 0.9500
C10 C11 1.428(19)
C10 H10A 0.9500
C11 C12 1.397(12)
C11 H11A 0.9500
C12 C13 1.381(14)
C12 H12A 0.9500
C14 C19 1.392(10)
C14 C15 1.398(10)
C15 C16 1.380(14)
C15 H15A 0.9500
C16 C17 1.363(14)
C16 H16A 0.9500
C17 C18 1.351(13)
C17 H17A 0.9500
C18 C19 1.396(10)
C18 H18A 0.9500
C19 C20 1.470(10)
C21 C26 1.376(11)
C21 C22 1.370(11)
C22 C23 1.385(12)
C22 H22A 0.9500
C23 C24 1.372(12)
C23 H23A 0.9500
C24 C25 1.390(11)
C24 H24A 0.9500
C25 C26 1.395(10)
C25 H25A 0.9500
C27 C32 1.391(10)
C27 C28 1.404(10)
C28 C29 1.376(11)
C28 H28A 0.9500
C29 C30 1.377(12)
C29 H29A 0.9500
C30 C31 1.370(11)
C30 H30A 0.9500
C31 C32 1.415(10)
C31 H31A 0.9500
C32 C33 1.456(10)
C34 C39 1.378(11)
C34 C35 1.386(11)
C35 C36 1.383(13)
C35 H35A 0.9500
C36 C37 1.412(12)
C36 H36A 0.9500
C37 C38 1.370(10)
C37 H37A 0.9500
C38 C39 1.393(10)
C38 H38A 0.9500
C40 C41 1.398(10)
C40 C45 1.405(9)
C41 C42 1.378(11)
C41 H41A 0.9500
C42 C43 1.390(11)
C42 H42A 0.9500
C43 C44 1.360(11)
C43 H43A 0.9500
C44 C45 1.397(10)
C44 H44A 0.9500
C45 C46 1.461(9)
C47 C52 1.380(10)
C47 C48 1.373(10)
C48 C49 1.381(11)
C48 H48A 0.9500
C49 C50 1.370(12)
C49 H49A 0.9500
C50 C51 1.392(10)
C50 H50A 0.9500
C51 C52 1.395(10)
C51 H51A 0.9500
C53 C54 1.393(13)
C53 C58 1.417(11)
C54 C55 1.346(13)
C54 H54A 0.9500
C55 C56 1.410(14)
C55 H55A 0.9500
C56 C57 1.350(15)
C56 H56A 0.9500
C57 C58 1.409(12)
C57 H57A 0.9500
C58 C59 1.435(12)
C60 C65 1.381(10)
C60 C61 1.388(11)
C61 C62 1.352(13)
C61 H61A 0.9500
C62 C63 1.412(12)
C62 H62A 0.9500
C63 C64 1.379(11)
C63 H63A 0.9500
C64 C65 1.384(11)
C64 H64A 0.9500
C66 C71 1.403(12)
C66 C67 1.409(11)
C67 C68 1.388(11)
C67 H67A 0.9500
C68 C69 1.370(13)
C68 H68A 0.9500
C69 C70 1.366(12)
C69 H69A 0.9500
C70 C71 1.422(10)
C70 H70A 0.9500
C71 C72 1.457(11)
C73 C78 1.373(11)
C73 C74 1.377(13)
C74 C75 1.398(13)
C74 H74A 0.9500
C75 C76 1.384(13)
C75 H75A 0.9500
C76 C77 1.390(13)
C76 H76A 0.9500
C77 C78 1.382(11)
C77 H77A 0.9500
O1S C1S 1.426(9)
O1S C2S 1.430(9)
O2S C4S 1.378(9)
O2S C3S 1.444(9)
C1S H1SA 0.9800
C1S H1SB 0.9800
C1S H1SC 0.9800
C2S C3S 1.537(9)
C2S H2SA 0.9900
C2S H2SB 0.9900
C3S H3SA 0.9900
C3S H3SB 0.9900
C4S H4SA 0.9800
C4S H4SB 0.9800
C4S H4SC 0.9800
O1S' C1S' 1.430(3)
O1S' C2S' 1.431(3)
O2S' C3S' 1.430(3)
O2S' C4S' 1.431(3)
C1S' H1SD 0.9800
C1S' H1SE 0.9800
C1S' H1SF 0.9800
C2S' C3S' 1.600(3)
C2S' H2SC 0.9900
C2S' H2SD 0.9900
C3S' H3SC 0.9900
C3S' H3SD 0.9900
C4S' H4SD 0.9800
C4S' H4SE 0.9800
C4S' H4SF 0.9800
O1Q C1Q 1.419(10)
O1Q C2Q 1.433(10)
O2Q C3Q 1.414(10)
O2Q C4Q 1.425(10)
C1Q H1QA 0.9800
C1Q H1QB 0.9800
C1Q H1QC 0.9800
C2Q C3Q 1.550(10)
C2Q H2QA 0.9900
C2Q H2QB 0.9900
C3Q H3QA 0.9900
C3Q H3QB 0.9900
C4Q H4QA 0.9800
C4Q H4QB 0.9800
C4Q H4QC 0.9800
O1R C1R 1.441(10)
O1R C2R 1.436(10)
O2R C3R 1.420(10)
O2R C4R 1.438(10)
C1R H1RA 0.9800
C1R H1RB 0.9800
C1R H1RC 0.9800
C2R C3R 1.543(10)
C2R H2RA 0.9900
C2R H2RB 0.9900
C3R H3RA 0.9900
C3R H3RB 0.9900
C4R H4RA 0.9800
C4R H4RB 0.9800
C4R H4RC 0.9800
